data_4108536
loop_
_publ_author_name
'Luc Alaerts'
'Michael Maes'
'Lars Giebeler'
'Pierre A. Jacobs'
'Johan A. Martens'
'Joeri F. M. Denayer'
'Christine E. A. Kirschhock'
'Dirk E. De Vos'

_publ_contact_author_email christine.kirschhock@biw.kuleuven.be
_publ_contact_author_name Kirschhock,C.E.A.
_publ_section_title
;
 Selective Adsorption and Separation of ortho-Substituted Alkylaromatics
 with the Microporous Aluminum Terephthalate MIL-53
;
_journal_name_full 'Journal of the American Chemical Society'
_journal_page_first 14170
_journal_page_last 14178
_journal_paper_doi 10.1021/ja802761z
_journal_volume 130
_journal_year 2008
_chemical_formula_sum 'C8 H5 Al O5'
_chemical_name_common MIL-53
_space_group_IT_number 74
_symmetry_cell_setting orthorhombic
_symmetry_space_group_name_Hall '-I 2b 2'
_symmetry_space_group_name_H-M 'I m m a'
_cell_angle_alpha 90.0
_cell_angle_beta 90.0
_cell_angle_gamma 90.0
_cell_formula_units_Z 4
_cell_length_a 6.6218(17)
_cell_length_b 16.2148(22)
_cell_length_c 13.5886(23)
_cell_volume 1459.0(5)
_computing_structure_refinement GSAS
_pd_block_id 2008-02-18T20:27|PX4_phase1|ceak||
_pd_phase_name mil53ht
_refine_ls_goodness_of_fit_all 8.49
_refine_ls_matrix_type full
_refine_ls_number_parameters 28
_refine_ls_number_restraints 0
_refine_ls_shift/su_max 8.85
_refine_ls_shift/su_mean 1.54
_cod_data_source_file ja802761z_si_005_2.cif
_cod_data_source_block PX4_phase_1
_cod_original_cell_volume 1459.0(4)
_cod_original_formula_sum 'Al C8 H5 O5'
_cod_database_code 4108536

loop_
_symmetry_equiv_pos_site_id
_symmetry_equiv_pos_as_xyz
1 +x,+y,+z
2 -x,+y,+z
3 +x,-y+1/2,+z
4 -x,-y+1/2,+z
-1 -x,-y,-z
-2 +x,-y,-z
-3 -x,+y+1/2,-z
-4 +x,+y+1/2,-z
101 +x+1/2,+y+1/2,+z+1/2
102 -x+1/2,+y+1/2,+z+1/2
103 +x+1/2,-y,+z+1/2
104 -x+1/2,-y,+z+1/2
-101 -x+1/2,-y+1/2,-z+1/2
-102 +x+1/2,-y+1/2,-z+1/2
-103 -x+1/2,+y,-z+1/2
-104 +x+1/2,+y,-z+1/2

loop_
_atom_site_type_symbol
_atom_site_label
_atom_site_fract_x
_atom_site_fract_y
_atom_site_fract_z
_atom_site_occupancy
_atom_site_thermal_displace_type
_atom_site_U_iso_or_equiv
_atom_site_symmetry_multiplicity
Al Al 0.25 0.25 0.75 1.0 Uiso 0.382(31) 4
O O(1) 0.0 0.25 0.67298(7) 1.0 Uiso 0.026(16) 4
C c11 0.0 -0.05887(2) 0.0723(2) 0.5 Uiso 0.008(5) 8
C c12 0.17917 -0.02943(1) 0.0361(1) 0.5 Uiso 0.008(5) 16
C c21 0.17917 0.02943(1) -0.0361(1) 0.5 Uiso 0.008(5) 16
C c22 0.0 0.05887(2) -0.0723(2) 0.5 Uiso 0.008(5) 8
C c31 0.0 -0.1233(2) 0.1515(3) 0.5 Uiso 0.008(5) 8
C c32 0.17001 -0.1512(3) 0.1858(2) 0.5 Uiso 0.008(5) 16
C cm1 0.0 0.1233(2) -0.1515(3) 0.5 Uiso 0.008(5) 8
C cm2 0.17001 0.1512(3) -0.1858(2) 0.5 Uiso 0.008(5) 16
C C15 0.193(2) 0.251(3) 0.424(1) 0.475 Uiso 0.103(10) 16
C C16 0.193(3) 0.178(2) 0.273(2) 0.475 Uiso 0.103(10) 16
C C17 0.220(3) 0.179(2) 0.376(1) 0.475 Uiso 0.103(10) 16
C C18 0.138(1) 0.321(1) 0.376(1) 0.475 Uiso 0.103(10) 16
C C19 0.138(1) 0.248(2) 0.225(1) 0.475 Uiso 0.103(10) 16
C C20 0.110(2) 0.320(1) 0.276(2) 0.475 Uiso 0.103(10) 16
C C41 0.108(1) 0.247(3) 0.115(1) 0.475 Uiso 0.103(10) 16
C C42 0.223(1) 0.252(3) 0.534(1) 0.475 Uiso 0.103(10) 16
